data_4309239
loop_
_publ_author_name
'Victor Wee Lin Ng'
'Seah Ling Kuan'
'Weng Kee Leong'
'Lip Lin Koh'
'Geok Kheng Tan'
'Lai Yoong Goh'
'Richard D. Webster'

_publ_section_title
;
Heterocyclic Thionates as a New Class of Bridging Ligands in Oxo-Centered
Triangular Cyclopentadienylchromium(III) Complexes
;
_journal_name_full 'Inorganic Chemistry'
_journal_page_first 5229
_journal_page_last 5240
_journal_paper_doi 10.1021/ic048287e
_journal_volume 44
_journal_year 2005
_chemical_formula_sum 'C9 H11 B F4 N4 S'
_chemical_formula_weight 294.09
_chemical_name_systematic
; 
 ? 
;
_space_group_IT_number 14
_symmetry_cell_setting monoclinic
_symmetry_space_group_name_Hall '-P 2ybc'
_symmetry_space_group_name_H-M 'P 1 21/c 1'
_atom_sites_solution_hydrogens geom
_atom_sites_solution_primary direct
_atom_sites_solution_secondary difmap
_audit_creation_method SHELXL-97
_cell_angle_alpha 90.00
_cell_angle_beta 106.48
_cell_angle_gamma 90.00
_cell_formula_units_Z 4
_cell_length_a 13.8649(17)
_cell_length_b 6.9857(8)
_cell_length_c 13.8649(17)
_cell_measurement_temperature 223(2)
_cell_volume 1287.7(3)
_computing_cell_refinement 'Bruker SMART'
_computing_data_collection 'Bruker SMART'
_computing_data_reduction 'Bruker SAINT'
_computing_molecular_graphics 'Bruker SHELXTL'
_computing_publication_material 'Bruker SHELXTL'
_computing_structure_refinement 'SHELXL-97 (Sheldrick, 1997)'
_computing_structure_solution 'SHELXS-97 (Sheldrick, 1990)'
_diffrn_ambient_temperature 223(2)
_diffrn_measured_fraction_theta_full 0.999
_diffrn_measured_fraction_theta_max 0.999
_diffrn_measurement_device_type 'CCD area detector'
_diffrn_measurement_method 'phi and omega scans'
_diffrn_radiation_monochromator graphite
_diffrn_radiation_source 'fine-focus sealed tube'
_diffrn_radiation_type MoK\a
_diffrn_radiation_wavelength 0.71073
_diffrn_reflns_av_R_equivalents 0.0195
_diffrn_reflns_av_sigmaI/netI 0.0219
_diffrn_reflns_limit_h_max 16
_diffrn_reflns_limit_h_min -16
_diffrn_reflns_limit_k_max 8
_diffrn_reflns_limit_k_min -8
_diffrn_reflns_limit_l_max 13
_diffrn_reflns_limit_l_min -16
_diffrn_reflns_number 7197
_diffrn_reflns_theta_full 25.00
_diffrn_reflns_theta_max 25.00
_diffrn_reflns_theta_min 3.01
_exptl_absorpt_coefficient_mu 0.290
_exptl_absorpt_correction_T_max 0.9716
_exptl_absorpt_correction_T_min 0.8928
_exptl_crystal_colour COLOURLESS
_exptl_crystal_density_diffrn 1.517
_exptl_crystal_density_meas 0
_exptl_crystal_density_method 'not measured'
_exptl_crystal_description 'THICK PLATE'
_exptl_crystal_F_000 600
_exptl_crystal_size_max 0.40
_exptl_crystal_size_mid 0.30
_exptl_crystal_size_min 0.10
_refine_diff_density_max 0.703
_refine_diff_density_min -0.339
_refine_diff_density_rms 0.065
_refine_ls_extinction_method none
_refine_ls_goodness_of_fit_ref 1.051
_refine_ls_hydrogen_treatment mixed
_refine_ls_matrix_type full
_refine_ls_number_parameters 174
_refine_ls_number_reflns 2280
_refine_ls_number_restraints 0
_refine_ls_restrained_S_all 1.051
_refine_ls_R_factor_all 0.0697
_refine_ls_R_factor_gt 0.0615
_refine_ls_shift/su_max 0.000
_refine_ls_shift/su_mean 0.000
_refine_ls_structure_factor_coef Fsqd
_refine_ls_weighting_details 'calc w=1/[\s^2^(Fo^2^)+(0.0909P)^2^+1.3173P] where P=(Fo^2^+2Fc^2^)/3'
_refine_ls_weighting_scheme calc
_refine_ls_wR_factor_gt 0.1671
_refine_ls_wR_factor_ref 0.1754
_reflns_number_gt 1948
_reflns_number_total 2280
_reflns_threshold_expression >2sigma(I)
_cod_data_source_file ic048287esi20050415_071032_3.cif
_cod_data_source_block 4153a
_cod_depositor_comments
;
The following automatic conversions were performed:
'_symmetry_cell_setting' value 'Monoclinic' changed to 'monoclinic'
according to '/home/saulius/struct/CIF-dictionaries/cif_core.dic'
dictionary named 'cif_core.dic' version 2.4.1 from 2010-06-29.

Automatic conversion script
Id: cif_fix_enum 1527 2010-12-29 10:47:43Z saulius 
;
_cod_original_cell_volume 1287.8(3)
_cod_database_code 4309239

loop_
_symmetry_equiv_pos_as_xyz
'x, y, z'
'-x, y+1/2, -z+1/2'
'-x, -y, -z'
'x, -y-1/2, z-1/2'

loop_
_atom_site_label
_atom_site_type_symbol
_atom_site_fract_x
_atom_site_fract_y
_atom_site_fract_z
_atom_site_U_iso_or_equiv
_atom_site_adp_type
_atom_site_occupancy
_atom_site_symmetry_multiplicity
_atom_site_calc_flag
_atom_site_refinement_flags
_atom_site_disorder_assembly
_atom_site_disorder_group
S1 S 0.68769(6) 1.06766(12) 0.45792(6) 0.0540(3) Uani 1 1 d . . .
N1 N 0.78416(17) 0.7829(4) 0.58369(17) 0.0457(6) Uani 1 1 d . . .
N2 N 0.76552(19) 0.6175(4) 0.62360(18) 0.0503(7) Uani 1 1 d . . .
N3 N 0.66958(19) 0.6012(4) 0.58927(19) 0.0479(6) Uani 1 1 d . . .
N4 N 0.62219(18) 0.7429(4) 0.52938(18) 0.0453(6) Uani 1 1 d . . .
C1 C 0.6962(2) 0.8585(4) 0.5257(2) 0.0431(7) Uani 1 1 d . . .
C2 C 0.5614(2) 1.0376(6) 0.3766(3) 0.0630(10) Uani 1 1 d . . .
H2A H 0.5568 0.9179 0.3401 0.095 Uiso 1 1 calc R . .
H2B H 0.5450 1.1431 0.3292 0.095 Uiso 1 1 calc R . .
H2C H 0.5144 1.0357 0.4168 0.095 Uiso 1 1 calc R . .
C3 C 0.6153(3) 0.4417(5) 0.6176(3) 0.0614(9) Uani 1 1 d . . .
H3A H 0.5869 0.3618 0.5592 0.092 Uiso 1 1 calc R . .
H3B H 0.5617 0.4908 0.6428 0.092 Uiso 1 1 calc R . .
H3C H 0.6613 0.3664 0.6695 0.092 Uiso 1 1 calc R . .
C4 C 0.8853(2) 0.8540(5) 0.6029(2) 0.0503(8) Uani 1 1 d . . .
C5 C 0.9059(3) 1.0392(6) 0.6378(2) 0.0607(9) Uani 1 1 d . . .
H5 H 0.8550 1.1177 0.6489 0.073 Uiso 1 1 calc R . .
C6 C 1.0031(3) 1.1059(7) 0.6561(3) 0.0734(11) Uani 1 1 d . . .
H6 H 1.0191 1.2318 0.6789 0.088 Uiso 1 1 calc R . .
C7 C 1.0769(3) 0.9864(8) 0.6406(3) 0.0793(13) Uani 1 1 d . . .
H7 H 1.1431 1.0321 0.6534 0.095 Uiso 1 1 calc R . .
C8 C 1.0551(3) 0.8032(8) 0.6072(3) 0.0760(13) Uani 1 1 d . . .
H8 H 1.1066 0.7240 0.5980 0.091 Uiso 1 1 calc R . .
C9 C 0.9577(2) 0.7325(6) 0.5867(2) 0.0621(9) Uani 1 1 d . . .
H9 H 0.9417 0.6072 0.5628 0.075 Uiso 1 1 calc R . .
B1 B 0.3044(3) 0.0395(5) 0.1855(3) 0.0442(8) Uani 1 1 d . . .
F1 F 0.3832(2) -0.0323(5) 0.1553(3) 0.1216(11) Uani 1 1 d . . .
F2 F 0.2828(2) -0.0834(4) 0.2515(2) 0.1063(10) Uani 1 1 d . . .
F3 F 0.2289(2) 0.0607(4) 0.1010(2) 0.1095(11) Uani 1 1 d . . .
F4 F 0.3362(2) 0.2094(4) 0.2303(2) 0.1052(9) Uani 1 1 d . . .

loop_
_atom_site_aniso_label
_atom_site_aniso_U_11
_atom_site_aniso_U_22
_atom_site_aniso_U_33
_atom_site_aniso_U_23
_atom_site_aniso_U_13
_atom_site_aniso_U_12
S1 0.0527(5) 0.0564(5) 0.0504(5) 0.0054(4) 0.0105(4) 0.0124(4)
N1 0.0407(13) 0.0585(16) 0.0365(12) 0.0014(11) 0.0085(10) 0.0110(11)
N2 0.0455(14) 0.0664(17) 0.0380(13) 0.0027(12) 0.0098(11) 0.0167(12)
N3 0.0476(14) 0.0543(15) 0.0414(13) -0.0002(11) 0.0120(11) 0.0127(12)
N4 0.0402(13) 0.0527(14) 0.0410(13) -0.0017(11) 0.0082(10) 0.0123(11)
C1 0.0376(14) 0.0543(17) 0.0356(14) -0.0042(13) 0.0074(12) 0.0121(13)
C2 0.0518(19) 0.084(3) 0.0492(19) 0.0123(17) 0.0070(15) 0.0260(18)
C3 0.064(2) 0.056(2) 0.064(2) 0.0032(16) 0.0177(17) 0.0040(16)
C4 0.0377(15) 0.079(2) 0.0311(14) 0.0039(15) 0.0040(12) 0.0098(15)
C5 0.0515(19) 0.087(3) 0.0405(17) -0.0071(17) 0.0070(14) 0.0025(17)
C6 0.062(2) 0.110(3) 0.0431(18) -0.009(2) 0.0055(16) -0.017(2)
C7 0.045(2) 0.151(4) 0.0375(18) -0.003(2) 0.0046(15) -0.011(2)
C8 0.0435(19) 0.135(4) 0.048(2) 0.011(2) 0.0111(15) 0.024(2)
C9 0.0471(18) 0.090(3) 0.0473(18) 0.0082(18) 0.0106(14) 0.0189(17)
B1 0.0484(19) 0.0432(18) 0.0389(17) 0.0028(14) 0.0093(14) -0.0034(15)
F1 0.108(2) 0.135(3) 0.141(3) -0.025(2) 0.067(2) 0.0191(19)
F2 0.108(2) 0.117(2) 0.0949(19) 0.0599(17) 0.0293(16) -0.0112(16)
F3 0.0897(18) 0.126(2) 0.0829(18) 0.0434(16) -0.0241(14) -0.0310(16)
F4 0.155(3) 0.0651(15) 0.0872(17) -0.0250(13) 0.0217(17) -0.0179(16)

loop_
_atom_type_symbol
_atom_type_description
_atom_type_scat_dispersion_real
_atom_type_scat_dispersion_imag
_atom_type_scat_source
C C 0.0033 0.0016 'International Tables Vol C Tables 4.2.6.8 and 6.1.1.4'
H H 0.0000 0.0000 'International Tables Vol C Tables 4.2.6.8 and 6.1.1.4'
B B 0.0013 0.0007 'International Tables Vol C Tables 4.2.6.8 and 6.1.1.4'
N N 0.0061 0.0033 'International Tables Vol C Tables 4.2.6.8 and 6.1.1.4'
F F 0.0171 0.0103 'International Tables Vol C Tables 4.2.6.8 and 6.1.1.4'
S S 0.1246 0.1234 'International Tables Vol C Tables 4.2.6.8 and 6.1.1.4'

loop_
_geom_angle_atom_site_label_1
_geom_angle_atom_site_label_2
_geom_angle_atom_site_label_3
_geom_angle
_geom_angle_site_symmetry_1
_geom_angle_site_symmetry_3
_geom_angle_publ_flag
C1 S1 C2 98.41(16) . . ?
N2 N1 C1 109.5(2) . . ?
N2 N1 C4 120.9(2) . . ?
C1 N1 C4 129.6(3) . . ?
N3 N2 N1 103.0(2) . . ?
N2 N3 N4 116.0(3) . . ?
N2 N3 C3 121.8(3) . . ?
N4 N3 C3 122.1(3) . . ?
C1 N4 N3 103.1(2) . . ?
N4 C1 N1 108.4(3) . . ?
N4 C1 S1 127.4(2) . . ?
N1 C1 S1 124.2(2) . . ?
C9 C4 C5 123.1(3) . . ?
C9 C4 N1 118.2(3) . . ?
C5 C4 N1 118.8(3) . . ?
C6 C5 C4 118.3(4) . . ?
C5 C6 C7 119.7(4) . . ?
C8 C7 C6 121.1(4) . . ?
C7 C8 C9 120.7(4) . . ?
C4 C9 C8 117.2(4) . . ?
F3 B1 F2 113.2(3) . . ?
F3 B1 F4 112.1(3) . . ?
F2 B1 F4 110.6(3) . . ?
F3 B1 F1 105.4(3) . . ?
F2 B1 F1 108.9(3) . . ?
F4 B1 F1 106.1(3) . . ?

loop_
_geom_bond_atom_site_label_1
_geom_bond_atom_site_label_2
_geom_bond_distance
_geom_bond_site_symmetry_2
_geom_bond_publ_flag
S1 C1 1.723(3) . ?
S1 C2 1.806(3) . ?
N1 N2 1.338(4) . ?
N1 C1 1.363(3) . ?
N1 C4 1.440(4) . ?
N2 N3 1.284(4) . ?
N3 N4 1.338(3) . ?
N3 C3 1.459(4) . ?
N4 C1 1.318(4) . ?
C4 C9 1.380(5) . ?
C4 C5 1.382(5) . ?
C5 C6 1.380(5) . ?
C6 C7 1.383(6) . ?
C7 C8 1.366(7) . ?
C8 C9 1.390(5) . ?
B1 F3 1.339(4) . ?
B1 F2 1.349(4) . ?
B1 F4 1.354(4) . ?
B1 F1 1.370(4) . ?

loop_
_cod_related_entry_id
_cod_related_entry_database
_cod_related_entry_code
1 ChemSpider 26477520
